data_8103140
loop_
_publ_author_name
'Ji-Ku Wang'
'Hao Chen'
'Hong-Bin Xu'

_publ_section_title
;
 Crystal structure of
 dipyrido[7,6-a:6',7'-c]-3-chloro-pyrido[2,3-b]-quinoxaline)-(naphthalene-1,4-
 dicarboxylato)lead(II), Pb(C17H8N4Cl)(C12H6O4)
;
_journal_issue 3
_journal_name_full 'Zeitschrift f\"ur Kristallographie - New Crystal Structures'
_journal_page_first 361
_journal_volume 226
_journal_year 2011
_chemical_formula_moiety 'C29 H12 Cl N4 O4 Pb'
_chemical_formula_sum 'C29 H12 Cl N4 O4 Pb'
_chemical_formula_weight 737.08
_chemical_name_systematic
;
[[dipyrido[7,6 -a:6',7'-c]-3-chloropyrido[2,3-<i>b</i>]quinoxaline)lead(II)]-
naphthalene-1,4-dicarboxylato], 
[Pb(C~17~H~8~N~4~Cl)~2~(C~12~H~6~O~4~)]
;
_space_group_IT_number 2
_symmetry_cell_setting triclinic
_symmetry_space_group_name_Hall '-P 1'
_symmetry_space_group_name_H-M 'P -1'
_atom_sites_solution_hydrogens geom
_atom_sites_solution_primary direct
_atom_sites_solution_secondary difmap
_audit_creation_method SHELXL-97
_cell_angle_alpha 80.808(5)
_cell_angle_beta 81.973(5)
_cell_angle_gamma 79.638(5)
_cell_formula_units_Z 2
_cell_length_a 10.310(5)
_cell_length_b 10.521(5)
_cell_length_c 12.168(5)
_cell_measurement_reflns_used 4456
_cell_measurement_temperature 293(2)
_cell_measurement_theta_max 25.08
_cell_measurement_theta_min 1.71
_cell_volume 1273.3(10)
_computing_cell_refinement 'SMART (Bruker, 1998)'
_computing_data_collection 'SMART (Bruker, 1998)'
_computing_data_reduction 'SAINT (Bruker, 1998)'
_computing_molecular_graphics 'SHELXTL (Bruker, 1998)'
_computing_publication_material 'SHELXTL (Bruker, 1998)'
_computing_structure_refinement 'SHELXL97 (Sheldrick, 2008)'
_computing_structure_solution 'SHELXS97 (Sheldrick, 2008)'
_diffrn_ambient_temperature 293(2)
_diffrn_measured_fraction_theta_full 0.985
_diffrn_measured_fraction_theta_max 0.981
_diffrn_measurement_device_type 'Bruker APEX CCD area detector'
_diffrn_measurement_method '\f and \w scans'
_diffrn_radiation_monochromator graphite
_diffrn_radiation_source 'fine-focus sealed tube'
_diffrn_radiation_type MoK\a
_diffrn_radiation_wavelength 0.71073
_diffrn_reflns_av_R_equivalents 0.0303
_diffrn_reflns_av_sigmaI/netI 0.0594
_diffrn_reflns_limit_h_max 11
_diffrn_reflns_limit_h_min -12
_diffrn_reflns_limit_k_max 12
_diffrn_reflns_limit_k_min -12
_diffrn_reflns_limit_l_max 7
_diffrn_reflns_limit_l_min -14
_diffrn_reflns_number 6666
_diffrn_reflns_theta_full 25.00
_diffrn_reflns_theta_max 25.08
_diffrn_reflns_theta_min 1.71
_diffrn_standards_decay_% 0
_diffrn_standards_interval_count 0
_diffrn_standards_interval_time 0
_diffrn_standards_number 0
_exptl_absorpt_coefficient_mu 6.777
_exptl_absorpt_correction_T_max 0.79
_exptl_absorpt_correction_T_min 0.52
_exptl_absorpt_correction_type multi-scan
_exptl_absorpt_process_details 'SADABS (Sheldrick 1996)'
_exptl_crystal_colour 'pale yellow'
_exptl_crystal_density_diffrn 1.922
_exptl_crystal_density_method 'not measured'
_exptl_crystal_description block
_exptl_crystal_F_000 704
_exptl_crystal_size_max 0.21
_exptl_crystal_size_mid 0.18
_exptl_crystal_size_min 0.16
_refine_diff_density_max 1.395
_refine_diff_density_min -1.382
_refine_diff_density_rms 0.171
_refine_ls_extinction_method none
_refine_ls_goodness_of_fit_ref 1.036
_refine_ls_hydrogen_treatment constr
_refine_ls_matrix_type full
_refine_ls_number_parameters 385
_refine_ls_number_reflns 4456
_refine_ls_number_restraints 6
_refine_ls_restrained_S_all 1.035
_refine_ls_R_factor_all 0.0595
_refine_ls_R_factor_gt 0.0511
_refine_ls_shift/su_max 0.001
_refine_ls_shift/su_mean 0.000
_refine_ls_structure_factor_coef Fsqd
_refine_ls_weighting_details 'calc w=1/[\s^2^(Fo^2^)+(0.0870P)^2^+1.4783P] where P=(Fo^2^+2Fc^2^)/3'
_refine_ls_weighting_scheme calc
_refine_ls_wR_factor_gt 0.1311
_refine_ls_wR_factor_ref 0.1382
_reflns_number_gt 3850
_reflns_number_total 4456
_reflns_threshold_expression I>2\s(I)
_cod_data_source_file 1267-3386.cff
_cod_data_source_block 1
_cod_original_sg_symbol_Hall '- P1'
_cod_database_code 8103140

loop_
_symmetry_equiv_pos_as_xyz
'x, y, z'
'-x, -y, -z'

loop_
_atom_site_label
_atom_site_type_symbol
_atom_site_fract_x
_atom_site_fract_y
_atom_site_fract_z
_atom_site_U_iso_or_equiv
_atom_site_adp_type
_atom_site_occupancy
_atom_site_symmetry_multiplicity
_atom_site_calc_flag
_atom_site_refinement_flags
C1 C 0.4456(10) 0.2012(10) -0.0108(9) 0.064(2) Uani 1 1 d .
H1 H 0.4369 0.1788 0.0667 0.076 Uiso 1 1 calc R
C2 C 0.3361(10) 0.2716(11) -0.0588(10) 0.070(3) Uani 1 1 d .
H2 H 0.2571 0.2967 -0.0148 0.084 Uiso 1 1 calc R
C3 C 0.3472(11) 0.3034(10) -0.1731(9) 0.067(3) Uani 1 1 d .
H3 H 0.2754 0.3507 -0.2082 0.081 Uiso 1 1 calc R
C4 C 0.4673(12) 0.2640(10) -0.2362(9) 0.064(3) Uani 1 1 d .
C5 C 0.5742(9) 0.1939(9) -0.1805(8) 0.054(2) Uani 1 1 d .
C6 C 0.6970(11) 0.1542(12) -0.2434(9) 0.071(3) Uani 1 1 d .
C7 C 0.9127(15) 0.045(2) -0.2412(14) 0.123(6) Uani 1 1 d .
H7 H 0.9847 0.0053 -0.2029 0.148 Uiso 1 1 calc R
C8 C 0.9286(19) 0.063(3) -0.3585(14) 0.166(10) Uani 1 1 d .
H8 H 1.0046 0.0208 -0.3967 0.199 Uiso 1 1 calc R
C9 C 0.8359(15) 0.140(2) -0.4171(13) 0.118(6) Uani 1 1 d .
H9 H 0.8537 0.1665 -0.4937 0.141 Uiso 1 1 calc R
C10 C 0.7143(13) 0.1800(13) -0.3605(10) 0.081(3) Uani 1 1 d .
C11 C 0.6029(14) 0.2551(11) -0.4170(9) 0.075(3) Uani 1 1 d .
C12 C 0.4815(12) 0.2962(10) -0.3573(9) 0.066(3) Uani 1 1 d .
C13 C 0.3933(16) 0.3872(13) -0.5174(11) 0.087(4) Uani 1 1 d .
C14 C 0.5098(14) 0.3532(11) -0.5781(10) 0.074(3) Uani 1 1 d .
C15 C 0.5274(19) 0.3807(12) -0.7020(12) 0.104(5) Uani 1 1 d .
H15 H 0.6070 0.3570 -0.7457 0.125 Uiso 1 1 calc R
C16 C 0.299(2) 0.4796(18) -0.6740(16) 0.130(6) Uani 1 1 d .
H16 H 0.2259 0.5258 -0.7085 0.156 Uiso 1 1 calc R
C17 C 0.6393(9) 0.0269(10) 0.2729(8) 0.055(2) Uani 1 1 d .
C18 C 0.5658(12) 0.0121(10) 0.3909(8) 0.064(3) Uani 1 1 d .
C20 C 0.9004(10) 0.2545(9) 0.0216(10) 0.064(3) Uani 1 1 d .
C21 C 0.9527(9) 0.3819(10) 0.0083(11) 0.065(3) Uani 1 1 d .
C22 C 1.0025(10) 0.4393(10) -0.0996(12) 0.073(3) Uani 1 1 d .
C23 C 1.0524(10) 0.5587(10) -0.1062(12) 0.075(3) Uani 1 1 d .
C24 C 1.1010(18) 0.6161(17) -0.2269(16) 0.053(4) Uani 0.50 1 d P
H24 H 1.1326 0.6950 -0.2363 0.064 Uiso 0.50 1 calc PR
C25 C 1.101(2) 0.555(2) -0.330(2) 0.088(8) Uani 0.50 1 d P
H25 H 1.1339 0.5951 -0.3994 0.105 Uiso 0.50 1 calc PR
C26 C 1.057(2) 0.447(3) -0.324(2) 0.079(7) Uani 0.50 1 d P
H26 H 1.0581 0.4092 -0.3882 0.095 Uiso 0.50 1 calc PR
C27 C 0.4170(19) 0.4429(13) -0.7442(11) 0.091(4) Uani 1 1 d .
C28 C 1.003(2) 0.382(2) -0.211(2) 0.068(6) Uani 0.50 1 d P
H28 H 0.9689 0.3052 -0.2077 0.081 Uiso 0.50 1 calc PR
C19 C 0.4272(8) 0.0668(8) 0.4083(6) 0.067(3) Uani 1 1 d G
C29 C 0.3649(9) 0.0611(9) 0.5175(6) 0.068(3) Uani 1 1 d G
C30 C 0.2345(9) 0.1223(14) 0.5384(8) 0.080(7) Uani 0.50 1 d PG
H30 H 0.1927 0.1185 0.6115 0.096 Uiso 0.50 1 calc PR
C31 C 0.1664(9) 0.1892(17) 0.4502(12) 0.089(8) Uani 0.50 1 d PG
H31 H 0.0792 0.2302 0.4642 0.106 Uiso 0.50 1 calc PR
C32 C 0.2288(12) 0.1950(17) 0.3410(10) 0.115(11) Uani 0.50 1 d PG
H32 H 0.1833 0.2397 0.2819 0.139 Uiso 0.50 1 calc PR
C33 C 0.3592(12) 0.1338(14) 0.3200(6) 0.083(7) Uani 0.50 1 d PG
H33 H 0.4009 0.1376 0.2470 0.099 Uiso 0.50 1 calc PR
N1 N 0.5634(7) 0.1630(7) -0.0676(6) 0.0536(18) Uani 1 1 d .
N2 N 0.7984(10) 0.0821(12) -0.1843(8) 0.086(3) Uani 1 1 d .
N3 N 0.6203(13) 0.2842(11) -0.5325(9) 0.092(3) Uani 1 1 d .
N4 N 0.3801(12) 0.3605(10) -0.4073(9) 0.091(3) Uani 1 1 d .
N6 N 0.2836(17) 0.4539(14) -0.5657(12) 0.131(5) Uani 1 1 d .
O1 O 0.7784(7) 0.2542(7) 0.0471(7) 0.073(2) Uani 1 1 d .
O2 O 0.9787(8) 0.1549(7) 0.0017(9) 0.094(3) Uani 1 1 d .
O3 O 0.7609(11) 0.0195(10) 0.2604(9) 0.100(3) Uani 1 1 d U
O4 O 0.5772(7) 0.0533(8) 0.1913(6) 0.074(2) Uani 1 1 d .
Cl1 Cl 0.3995(7) 0.4896(4) -0.8800(4) 0.154(2) Uani 1 1 d .
Pb1 Pb 0.76337(3) 0.03798(3) 0.03963(3) 0.05062(16) Uani 1 1 d .

loop_
_atom_site_aniso_label
_atom_site_aniso_U_11
_atom_site_aniso_U_22
_atom_site_aniso_U_33
_atom_site_aniso_U_23
_atom_site_aniso_U_13
_atom_site_aniso_U_12
C1 0.051(6) 0.070(7) 0.065(6) -0.005(5) -0.001(5) -0.007(5)
C2 0.044(6) 0.078(7) 0.087(8) -0.014(6) -0.004(5) -0.004(5)
C3 0.060(6) 0.067(7) 0.076(7) -0.013(5) -0.020(5) -0.001(5)
C4 0.082(7) 0.048(5) 0.068(6) -0.006(4) -0.025(5) -0.014(5)
C5 0.051(5) 0.056(5) 0.058(5) -0.009(4) -0.006(4) -0.012(4)
C6 0.063(7) 0.090(8) 0.061(6) -0.002(5) -0.015(5) -0.016(6)
C7 0.068(9) 0.194(19) 0.089(10) -0.014(11) 0.008(7) 0.009(10)
C8 0.101(13) 0.27(3) 0.079(11) 0.002(13) 0.017(9) 0.042(16)
C9 0.076(9) 0.178(17) 0.079(9) 0.005(10) -0.009(7) 0.013(10)
C10 0.082(8) 0.094(9) 0.067(7) -0.008(6) 0.005(6) -0.024(7)
C11 0.109(10) 0.062(6) 0.056(6) 0.010(5) -0.028(6) -0.023(6)
C12 0.076(7) 0.058(6) 0.068(6) -0.011(5) -0.021(6) -0.008(5)
C13 0.111(11) 0.075(8) 0.083(9) -0.009(6) -0.042(8) -0.012(8)
C14 0.098(9) 0.063(7) 0.070(7) 0.008(5) -0.042(7) -0.024(6)
C15 0.164(15) 0.063(8) 0.097(10) -0.004(7) -0.035(10) -0.042(9)
C16 0.162(18) 0.123(14) 0.107(13) -0.015(10) -0.065(13) 0.007(13)
C17 0.038(5) 0.061(6) 0.062(6) 0.003(4) 0.001(4) -0.013(4)
C18 0.083(7) 0.055(6) 0.051(5) -0.006(4) 0.017(5) -0.022(5)
C20 0.055(6) 0.043(5) 0.091(8) 0.000(5) -0.010(5) -0.011(5)
C21 0.033(5) 0.049(5) 0.108(9) -0.002(5) 0.001(5) -0.008(4)
C22 0.036(5) 0.051(6) 0.130(10) -0.007(6) -0.005(6) -0.008(4)
C23 0.039(5) 0.047(6) 0.129(10) 0.000(6) -0.005(6) 0.002(4)
C24 0.039(9) 0.040(9) 0.071(12) 0.010(8) 0.000(8) -0.002(7)
C25 0.066(15) 0.058(14) 0.11(2) 0.023(13) 0.020(13) 0.014(12)
C26 0.050(12) 0.081(17) 0.11(2) -0.037(15) -0.020(12) 0.001(12)
C27 0.145(14) 0.073(8) 0.063(7) -0.008(6) -0.047(8) -0.014(9)
C28 0.042(11) 0.057(12) 0.102(17) -0.001(11) -0.019(11) -0.004(9)
C19 0.073(7) 0.064(6) 0.062(6) -0.003(5) 0.005(5) -0.019(5)
C29 0.076(7) 0.067(7) 0.057(6) -0.006(5) 0.019(5) -0.025(6)
C30 0.066(15) 0.12(2) 0.054(12) -0.001(12) 0.010(10) -0.031(14)
C31 0.044(12) 0.13(2) 0.082(16) 0.008(14) 0.025(11) -0.018(13)
C32 0.11(2) 0.15(3) 0.059(15) 0.027(16) 0.002(15) -0.02(2)
C33 0.081(17) 0.11(2) 0.047(12) -0.002(11) 0.014(11) -0.015(14)
N1 0.051(4) 0.052(4) 0.057(5) -0.002(3) -0.008(3) -0.009(4)
N2 0.062(6) 0.127(9) 0.064(6) -0.016(6) -0.003(5) -0.003(6)
N3 0.120(9) 0.083(7) 0.077(7) -0.011(5) -0.005(6) -0.033(7)
N4 0.124(9) 0.069(6) 0.091(7) -0.010(5) -0.060(7) -0.007(6)
N6 0.153(12) 0.140(12) 0.097(9) -0.021(8) -0.071(9) 0.030(10)
O1 0.049(4) 0.058(4) 0.109(6) -0.005(4) 0.007(4) -0.018(3)
O2 0.054(4) 0.052(4) 0.171(9) -0.015(5) -0.002(5) -0.008(4)
O3 0.099(3) 0.101(3) 0.099(3) -0.0135(11) -0.0110(11) -0.0160(11)
O4 0.056(4) 0.096(6) 0.061(4) 0.006(4) -0.005(3) -0.004(4)
Cl1 0.271(7) 0.107(3) 0.110(3) 0.017(2) -0.113(4) -0.055(4)
Pb1 0.0457(2) 0.0493(2) 0.0546(2) -0.00106(14) -0.00019(15) -0.01150(15)

loop_
_atom_type_symbol
_atom_type_description
_atom_type_scat_dispersion_real
_atom_type_scat_dispersion_imag
_atom_type_scat_source
C C 0.0033 0.0016 'International Tables Vol C Tables 4.2.6.8 and 6.1.1.4'
H H 0.0000 0.0000 'International Tables Vol C Tables 4.2.6.8 and 6.1.1.4'
N N 0.0061 0.0033 'International Tables Vol C Tables 4.2.6.8 and 6.1.1.4'
O O 0.0106 0.0060 'International Tables Vol C Tables 4.2.6.8 and 6.1.1.4'
Cl Cl 0.1484 0.1585 'International Tables Vol C Tables 4.2.6.8 and 6.1.1.4'
Pb Pb -3.3944 10.1111 'International Tables Vol C Tables 4.2.6.8 and 6.1.1.4'

loop_
_geom_angle_atom_site_label_1
_geom_angle_atom_site_label_2
_geom_angle_atom_site_label_3
_geom_angle
_geom_angle_site_symmetry_1
_geom_angle_site_symmetry_3
N1 C1 C2 124.8(10) . .
N1 C1 H1 117.6 . .
C2 C1 H1 117.6 . .
C3 C2 C1 118.1(10) . .
C3 C2 H2 120.9 . .
C1 C2 H2 120.9 . .
C2 C3 C4 119.3(10) . .
C2 C3 H3 120.4 . .
C4 C3 H3 120.4 . .
C3 C4 C5 118.9(10) . .
C3 C4 C12 120.3(10) . .
C5 C4 C12 120.7(10) . .
N1 C5 C4 121.8(9) . .
N1 C5 C6 118.7(9) . .
C4 C5 C6 119.6(9) . .
N2 C6 C10 121.1(11) . .
N2 C6 C5 117.1(10) . .
C10 C6 C5 121.7(10) . .
N2 C7 C8 121.3(15) . .
N2 C7 H7 119.3 . .
C8 C7 H7 119.3 . .
C9 C8 C7 121.2(16) . .
C9 C8 H8 119.4 . .
C7 C8 H8 119.4 . .
C8 C9 C10 118.0(15) . .
C8 C9 H9 121.0 . .
C10 C9 H9 121.0 . .
C9 C10 C6 119.3(13) . .
C9 C10 C11 122.6(12) . .
C6 C10 C11 118.0(11) . .
N3 C11 C12 120.1(11) . .
N3 C11 C10 118.4(12) . .
C12 C11 C10 121.5(10) . .
N4 C12 C11 122.0(11) . .
N4 C12 C4 119.6(11) . .
C11 C12 C4 118.5(10) . .
N4 C13 C14 121.0(12) . .
N4 C13 N6 116.8(15) . .
C14 C13 N6 122.2(14) . .
C13 C14 N3 123.6(12) . .
C13 C14 C15 122.3(12) . .
N3 C14 C15 114.1(14) . .
C27 C15 C14 112.8(16) . .
C27 C15 H15 123.6 . .
C14 C15 H15 123.6 . .
N6 C16 C27 125.2(16) . .
N6 C16 H16 117.4 . .
C27 C16 H16 117.4 . .
O4 C17 O3 120.1(10) . .
O4 C17 C18 120.1(9) . .
O3 C17 C18 119.7(10) . .
C19 C18 C29 121.2(8) . 2_656
C19 C18 C17 119.4(9) . .
C29 C18 C17 119.4(10) 2_656 .
O2 C20 O1 122.2(9) . .
O2 C20 C21 118.7(9) . .
O1 C20 C21 119.0(9) . .
O2 C20 Pb1 69.2(5) . .
O1 C20 Pb1 53.0(5) . .
C21 C20 Pb1 171.2(7) . .
C22 C21 C23 122.4(9) . 2_765
C22 C21 C20 120.0(10) . .
C23 C21 C20 117.6(10) 2_765 .
C21 C22 C23 117.2(11) . .
C21 C22 C28 124.4(12) . .
C23 C22 C28 118.3(14) . .
C21 C23 C22 120.3(12) 2_765 .
C21 C23 C24 125.8(11) 2_765 .
C22 C23 C24 113.7(13) . .
C25 C24 C23 125.2(16) . .
C25 C24 H24 117.4 . .
C23 C24 H24 117.4 . .
C26 C25 C24 121(2) . .
C26 C25 H25 119.5 . .
C24 C25 H25 119.5 . .
C25 C26 C28 119(2) . .
C25 C26 H26 120.3 . .
C28 C26 H26 120.3 . .
C15 C27 C16 121.6(14) . .
C15 C27 Cl1 126.2(15) . .
C16 C27 Cl1 112.2(12) . .
C26 C28 C22 122.4(18) . .
C26 C28 H28 118.8 . .
C22 C28 H28 118.8 . .
C29 C19 C33 120.0 . .
C29 C19 C18 118.3(7) . .
C33 C19 C18 121.5(7) . .
C19 C29 C30 120.0 . .
C19 C29 C18 120.0(7) . 2_656
C30 C29 C18 119.9(7) . 2_656
C31 C30 C29 120.0 . .
C31 C30 H30 120.0 . .
C29 C30 H30 120.0 . .
C32 C31 C30 120.0 . .
C32 C31 H31 120.0 . .
C30 C31 H31 120.0 . .
C33 C32 C31 120.0 . .
C33 C32 H32 120.0 . .
C31 C32 H32 120.0 . .
C32 C33 C19 120.0 . .
C32 C33 H33 120.0 . .
C19 C33 H33 120.0 . .
C1 N1 C5 117.1(8) . .
C1 N1 Pb1 120.3(7) . .
C5 N1 Pb1 122.6(6) . .
C7 N2 C6 117.9(12) . .
C7 N2 Pb1 121.7(10) . .
C6 N2 Pb1 120.3(7) . .
C14 N3 C11 114.2(12) . .
C12 N4 C13 119.1(13) . .
C16 N6 C13 115.9(18) . .
C20 O1 Pb1 101.5(6) . .
C20 O2 Pb1 85.2(6) . .
C17 O3 Pb1 90.5(7) . .
C17 O4 Pb1 99.8(6) . .
O1 Pb1 O4 88.5(3) . .
O1 Pb1 N1 78.3(2) . .
O4 Pb1 N1 77.4(2) . .
O1 Pb1 O3 82.4(3) . .
O4 Pb1 O3 48.8(3) . .
N1 Pb1 O3 123.0(3) . .
O1 Pb1 N2 90.1(3) . .
O4 Pb1 N2 137.9(3) . .
N1 Pb1 N2 61.2(3) . .
O3 Pb1 N2 170.1(3) . .
O1 Pb1 O2 51.1(2) . .
O4 Pb1 O2 129.7(3) . .
N1 Pb1 O2 114.4(3) . .
O3 Pb1 O2 92.0(3) . .
N2 Pb1 O2 78.3(3) . .
O1 Pb1 C20 25.5(3) . .
O4 Pb1 C20 109.9(3) . .
N1 Pb1 C20 96.5(3) . .
O3 Pb1 C20 87.1(3) . .
N2 Pb1 C20 83.4(3) . .
O2 Pb1 C20 25.6(3) . .

loop_
_geom_bond_atom_site_label_1
_geom_bond_atom_site_label_2
_geom_bond_distance
_geom_bond_site_symmetry_2
C1 N1 1.339(12) .
C1 C2 1.382(15) .
C1 H1 0.9300 .
C2 C3 1.371(16) .
C2 H2 0.9300 .
C3 C4 1.395(15) .
C3 H3 0.9300 .
C4 C5 1.405(14) .
C4 C12 1.451(15) .
C5 N1 1.354(12) .
C5 C6 1.416(14) .
C6 N2 1.391(15) .
C6 C10 1.399(16) .
C7 N2 1.310(17) .
C7 C8 1.40(2) .
C7 H7 0.9300 .
C8 C9 1.35(2) .
C8 H8 0.9300 .
C9 C10 1.372(19) .
C9 H9 0.9300 .
C10 C11 1.461(17) .
C11 N3 1.383(15) .
C11 C12 1.390(17) .
C12 N4 1.308(14) .
C13 N4 1.317(17) .
C13 C14 1.341(19) .
C13 N6 1.374(17) .
C14 N3 1.372(16) .
C14 C15 1.481(18) .
C15 C27 1.33(2) .
C15 H15 0.9300 .
C16 N6 1.30(2) .
C16 C27 1.42(3) .
C16 H16 0.9300 .
C17 O4 1.224(12) .
C17 O3 1.231(13) .
C17 C18 1.525(13) .
C18 C19 1.441(14) .
C18 C29 1.449(18) 2_656
C20 O2 1.237(12) .
C20 O1 1.253(12) .
C20 C21 1.511(13) .
C20 Pb1 2.854(10) .
C21 C22 1.422(17) .
C21 C23 1.421(17) 2_765
C22 C23 1.428(14) .
C22 C28 1.57(3) .
C23 C21 1.421(17) 2_765
C23 C24 1.55(2) .
C24 C25 1.50(3) .
C24 H24 0.9300 .
C25 C26 1.28(3) .
C25 H25 0.9300 .
C26 C28 1.51(4) .
C26 H26 0.9300 .
C27 Cl1 1.672(13) .
C28 H28 0.9300 .
C19 C29 1.3900 .
C19 C33 1.3900 .
C29 C30 1.3900 .
C29 C18 1.449(14) 2_656
C30 C31 1.3900 .
C30 H30 0.9300 .
C31 C32 1.3900 .
C31 H31 0.9300 .
C32 C33 1.3900 .
C32 H32 0.9300 .
C33 H33 0.9300 .
N1 Pb1 2.629(7) .
N2 Pb1 2.674(10) .
O1 Pb1 2.325(7) .
O2 Pb1 2.678(8) .
O3 Pb1 2.659(10) .
O4 Pb1 2.472(7) .
